data_4331450
loop_
_publ_author_name
'Keszler, D.A.'
'Tu, J.-M.'

_publ_section_title
;
 New layered polyborates Cs2 M2 B10 O17 (M = Na, K)
;
_journal_name_full 'Inorganic Chemistry'
_journal_page_first 463
_journal_page_last 466
_journal_paper_doi 10.1021/ic950306k
_journal_volume 35
_journal_year 1996
_chemical_formula_sum 'B10 Cs2 Na2 O17'
_chemical_name_systematic 'Cs2 Na2 (B10 O17)'
_space_group_IT_number 15
_symmetry_space_group_name_Hall '-C 2yc'
_symmetry_space_group_name_H-M 'C 1 2/c 1'
_cell_angle_alpha 90
_cell_angle_beta 105.43
_cell_angle_gamma 90
_cell_formula_units_Z 4
_cell_length_a 21.643
_cell_length_b 6.558
_cell_length_c 11.072
_cell_volume 1514.859
_citation_journal_id_ASTM INOCAJ
_cod_data_source_file boron0-1_505.cif
_cod_data_source_block B10Cs2Na2O17
_cod_database_code 4331450

loop_
_symmetry_equiv_pos_as_xyz
x,y,z
-x,y,-z+1/2
-x,-y,-z
x,-y,z-1/2
x+1/2,y+1/2,z
-x+1/2,y+1/2,-z+1/2
-x+1/2,-y+1/2,-z
x+1/2,-y+1/2,z-1/2

loop_
_atom_site_label
_atom_site_type_symbol
_atom_site_fract_x
_atom_site_fract_y
_atom_site_fract_z
_atom_site_occupancy
_atom_site_U_iso_or_equiv
O7 O-2 0.4221 0.6346 0.3603 1 0.0
O3 O-2 0.4163 0.1613 0.6797 1 0.0
Na1 Na+1 0.267 0.0473 0.3162 1 0.0
Cs1 Cs+1 0.44159 0.19304 0.40364 1 0.0
B4 B+3 0.3548 0.677 0.3597 1 0.0
O6 O-2 0.3262 0.4817 0.3811 1 0.0
B2 B+3 0.3194 0.428 0.4956 1 0.0
B5 B+3 0.3445 0.863 0.1499 1 0.0
B3 B+3 0.3343 0.778 0.5631 1 0.0
O4 O-2 0.3561 0.8231 0.4626 1 0.0
B1 B+3 0.4447 0.695 0.2636 1 0.0
O1 O-2 0.1812 0.2667 0.2563 1 0.0
O5 O-2 0.1833 -0.0782 0.4174 1 0.0
O8 O-2 0 0.1 0.25 1 0.0
O2 O-2 0.3189 0.2267 0.5239 1 0.0
O9 O-2 0.3293 0.0821 0.1501 1 0.0
